data_1508144
loop_
_publ_author_name
'de Silva, Namal'
'Ha, Jeong-Myeong'
'Solovyov, Andrew'
'Nigra, Michael M.'
'Ogino, Isao'
'Yeh, Sheila W.'
'Durkin, Kathleen A.'
'Katz, Alexander'

_publ_section_title
;
 A bioinspired approach for controlling accessibility in
 calix[4]arene-bound metal cluster catalysts.
;
_journal_issue 12
_journal_name_full 'Nature chemistry'
_journal_page_first 1062
_journal_page_last 1068
_journal_paper_doi 10.1038/nchem.860
_journal_volume 2
_journal_year 2010
_chemical_formula_moiety 'C76 H90 O4 P2'
_chemical_formula_sum 'C76 H90 O4 P2'
_chemical_formula_weight 1129.42
_chemical_name_systematic
; 
 ? 
;
_space_group_IT_number 2
_symmetry_cell_setting triclinic
_symmetry_space_group_name_Hall '-P 1'
_symmetry_space_group_name_H-M 'P -1'
_atom_sites_solution_hydrogens geom
_atom_sites_solution_primary direct
_atom_sites_solution_secondary difmap
_audit_creation_method SHELXL-97
_cell_angle_alpha 83.2070(10)
_cell_angle_beta 81.5680(10)
_cell_angle_gamma 63.9150(10)
_cell_formula_units_Z 2
_cell_length_a 13.9923(5)
_cell_length_b 15.1673(5)
_cell_length_c 17.3281(6)
_cell_measurement_reflns_used 9916
_cell_measurement_temperature 100(2)
_cell_measurement_theta_max 67.32
_cell_measurement_theta_min 3.25
_cell_volume 3261.2(2)
_computing_cell_refinement 'Bruker APEX2 v.2009.3'
_computing_data_collection 'Bruker APEX2 v.2009.3'
_computing_data_reduction 'Bruker APEX2 v.2009.3'
_computing_molecular_graphics 'SHELXL-97 (Sheldrick, 2008)'
_computing_publication_material CIFTAB
_computing_structure_refinement 'SHELXL-97 (Sheldrick, 2008)'
_computing_structure_solution 'SHELXS-97 (Sheldrick, 2008)'
_diffrn_ambient_temperature 100(2)
_diffrn_detector_area_resol_mean 8.366
_diffrn_measured_fraction_theta_full 0.947
_diffrn_measured_fraction_theta_max 0.947
_diffrn_measurement_device_type 'Bruker APEX-II CCD'
_diffrn_measurement_method '\f and \w scans'
_diffrn_radiation_monochromator 'HELIOS multilayer mirrors '
_diffrn_radiation_source 'micro-focus rotating anode'
_diffrn_radiation_type CuK\a
_diffrn_radiation_wavelength 1.54178
_diffrn_reflns_av_R_equivalents 0.0282
_diffrn_reflns_av_sigmaI/netI 0.0284
_diffrn_reflns_limit_h_max 13
_diffrn_reflns_limit_h_min -16
_diffrn_reflns_limit_k_max 14
_diffrn_reflns_limit_k_min -18
_diffrn_reflns_limit_l_max 17
_diffrn_reflns_limit_l_min -20
_diffrn_reflns_number 25165
_diffrn_reflns_theta_full 67.90
_diffrn_reflns_theta_max 67.90
_diffrn_reflns_theta_min 2.58
_exptl_absorpt_coefficient_mu 0.973
_exptl_absorpt_correction_T_max 0.9575
_exptl_absorpt_correction_T_min 0.8798
_exptl_absorpt_correction_type multi-scan
_exptl_absorpt_process_details 'Blessing, 1995'
_exptl_crystal_colour colourless
_exptl_crystal_density_diffrn 1.150
_exptl_crystal_density_method 'not measured'
_exptl_crystal_description plate
_exptl_crystal_F_000 1216
_exptl_crystal_size_max 0.13
_exptl_crystal_size_mid 0.08
_exptl_crystal_size_min 0.05
_refine_diff_density_max 1.230
_refine_diff_density_min -0.510
_refine_diff_density_rms 0.054
_refine_ls_extinction_method none
_refine_ls_goodness_of_fit_ref 1.541
_refine_ls_hydrogen_treatment constr
_refine_ls_matrix_type full
_refine_ls_number_parameters 734
_refine_ls_number_reflns 11229
_refine_ls_number_restraints 570
_refine_ls_restrained_S_all 1.563
_refine_ls_R_factor_all 0.0703
_refine_ls_R_factor_gt 0.0582
_refine_ls_shift/su_max 0.000
_refine_ls_shift/su_mean 0.000
_refine_ls_structure_factor_coef Fsqd
_refine_ls_weighting_details 'calc w=1/[\s^2^(Fo^2^)+(0.0800P)^2^+0.0000P] where P=(Fo^2^+2Fc^2^)/3'
_refine_ls_weighting_scheme calc
_refine_ls_wR_factor_gt 0.1637
_refine_ls_wR_factor_ref 0.1716
_reflns_number_gt 9255
_reflns_number_total 11229
_reflns_threshold_expression >2sigma(I)
_cod_data_source_file nchem.860-s5.cif
_cod_data_source_block ns237xs
_cod_original_cell_volume 3261.19(19)
_cod_database_code 1508144

loop_
_symmetry_equiv_pos_as_xyz
'x, y, z'
'-x, -y, -z'

loop_
_atom_site_label
_atom_site_type_symbol
_atom_site_fract_x
_atom_site_fract_y
_atom_site_fract_z
_atom_site_U_iso_or_equiv
_atom_site_adp_type
_atom_site_occupancy
_atom_site_symmetry_multiplicity
_atom_site_calc_flag
_atom_site_refinement_flags
_atom_site_disorder_assembly
_atom_site_disorder_group
P1 P 0.24868(4) 0.29458(4) 0.11558(3) 0.02907(15) Uani 1 1 d D . .
P2A P 0.36264(5) 0.42898(5) 0.44859(4) 0.0244(2) Uani 0.771(2) 1 d PD A 1
P2B P 0.2843(2) 0.3513(2) 0.45515(19) 0.0422(9) Uani 0.229(2) 1 d PD A 2
O1 O 0.44536(11) 0.25420(11) 0.16812(9) 0.0253(3) Uani 1 1 d D . .
O2 O 0.41033(12) 0.12229(10) 0.30783(9) 0.0262(3) Uani 1 1 d . . .
O3 O 0.48580(15) 0.29581(12) 0.34018(10) 0.0354(4) Uani 1 1 d D . .
O4 O 0.45625(12) 0.45601(10) 0.21172(9) 0.0254(3) Uani 1 1 d . . .
C1 C 0.50299(16) 0.21747(15) 0.09808(12) 0.0227(4) Uani 1 1 d . . .
C2 C 0.54157(16) 0.27301(15) 0.04336(13) 0.0237(4) Uani 1 1 d . . .
C3 C 0.60379(16) 0.22866(15) -0.02324(13) 0.0252(4) Uani 1 1 d . . .
H3A H 0.6277 0.2667 -0.0618 0.030 Uiso 1 1 calc R . .
C4 C 0.63312(16) 0.13018(15) -0.03640(13) 0.0248(4) Uani 1 1 d . . .
C5 C 0.59541(16) 0.07705(15) 0.02043(13) 0.0245(4) Uani 1 1 d . . .
H5A H 0.6141 0.0101 0.0131 0.029 Uiso 1 1 calc R . .
C6 C 0.53106(16) 0.11895(15) 0.08766(13) 0.0245(4) Uani 1 1 d . . .
C7 C 0.70500(17) 0.08599(16) -0.11045(14) 0.0284(5) Uani 1 1 d . . .
C8 C 0.6425(2) 0.13432(18) -0.18135(14) 0.0340(5) Uani 1 1 d . . .
H8A H 0.5784 0.1223 -0.1760 0.051 Uiso 1 1 calc R . .
H8B H 0.6878 0.1062 -0.2291 0.051 Uiso 1 1 calc R . .
H8C H 0.6214 0.2053 -0.1843 0.051 Uiso 1 1 calc R . .
C9 C 0.80608(19) 0.10468(19) -0.11861(17) 0.0376(5) Uani 1 1 d . . .
H9A H 0.8458 0.0736 -0.0732 0.056 Uiso 1 1 calc R . .
H9B H 0.7850 0.1756 -0.1214 0.056 Uiso 1 1 calc R . .
H9C H 0.8515 0.0766 -0.1664 0.056 Uiso 1 1 calc R . .
C10 C 0.74210(19) -0.02505(17) -0.10878(15) 0.0334(5) Uani 1 1 d . . .
H10A H 0.6796 -0.0394 -0.1037 0.050 Uiso 1 1 calc R . .
H10B H 0.7834 -0.0567 -0.0642 0.050 Uiso 1 1 calc R . .
H10C H 0.7871 -0.0503 -0.1574 0.050 Uiso 1 1 calc R . .
C11 C 0.49861(17) 0.05744(15) 0.15215(13) 0.0250(4) Uani 1 1 d . B .
H11A H 0.5087 -0.0046 0.1315 0.030 Uiso 1 1 calc R . .
H11B H 0.4219 0.0938 0.1708 0.030 Uiso 1 1 calc R . .
C12 C 0.52075(16) 0.07055(14) 0.29308(13) 0.0235(4) Uani 1 1 d . B .
C13 C 0.56592(16) 0.03410(14) 0.21993(13) 0.0235(4) Uani 1 1 d . . .
C14 C 0.67684(17) -0.01930(15) 0.20704(13) 0.0262(4) Uani 1 1 d . B .
H14A H 0.7078 -0.0451 0.1574 0.031 Uiso 1 1 calc R . .
C15 C 0.74353(17) -0.03590(15) 0.26481(14) 0.0277(5) Uani 1 1 d . . .
C16 C 0.69569(18) 0.00484(15) 0.33592(14) 0.0278(5) Uani 1 1 d . B .
H16A H 0.7398 -0.0047 0.3758 0.033 Uiso 1 1 calc R . .
C17 C 0.58550(17) 0.05913(15) 0.35128(13) 0.0253(4) Uani 1 1 d . . .
C18 C 0.86570(19) -0.09473(19) 0.25196(16) 0.0386(6) Uani 1 1 d . B .
C19 C 0.8999(2) -0.1885(2) 0.3047(2) 0.0605(9) Uani 1 1 d . . .
H19A H 0.8670 -0.2292 0.2913 0.091 Uiso 1 1 calc R B .
H19B H 0.8768 -0.1718 0.3593 0.091 Uiso 1 1 calc R . .
H19C H 0.9780 -0.2251 0.2975 0.091 Uiso 1 1 calc R . .
C20 C 0.9190(2) -0.0326(3) 0.2751(2) 0.0544(8) Uani 1 1 d . . .
H20A H 0.8950 -0.0162 0.3298 0.082 Uiso 1 1 calc R B .
H20B H 0.8988 0.0282 0.2415 0.082 Uiso 1 1 calc R . .
H20C H 0.9970 -0.0703 0.2687 0.082 Uiso 1 1 calc R . .
C21 C 0.9057(2) -0.1186(3) 0.16675(19) 0.0547(8) Uani 1 1 d . . .
H21A H 0.8731 -0.1578 0.1503 0.082 Uiso 1 1 calc R B .
H21B H 0.9837 -0.1559 0.1614 0.082 Uiso 1 1 calc R . .
H21C H 0.8859 -0.0573 0.1338 0.082 Uiso 1 1 calc R . .
C22 C 0.54026(19) 0.11033(16) 0.42742(13) 0.0292(5) Uani 1 1 d . A .
H22A H 0.4618 0.1491 0.4281 0.035 Uiso 1 1 calc R . .
H22B H 0.5543 0.0607 0.4721 0.035 Uiso 1 1 calc R . .
C23 C 0.56529(19) 0.26547(17) 0.38948(13) 0.0287(5) Uani 1 1 d . A .
C24 C 0.59197(18) 0.17783(16) 0.43521(13) 0.0268(4) Uani 1 1 d . . .
C25 C 0.67306(18) 0.14956(15) 0.48348(12) 0.0272(4) Uani 1 1 d . A .
H25A H 0.6904 0.0906 0.5157 0.033 Uiso 1 1 calc R . .
C26 C 0.72966(18) 0.20489(16) 0.48609(13) 0.0282(5) Uani 1 1 d . . .
C27 C 0.70337(18) 0.29071(16) 0.43683(13) 0.0285(5) Uani 1 1 d . A .
H27A H 0.7420 0.3289 0.4368 0.034 Uiso 1 1 calc R . .
C28 C 0.62246(19) 0.32175(16) 0.38789(13) 0.0293(5) Uani 1 1 d . . .
C29 C 0.81951(19) 0.17486(17) 0.53871(14) 0.0318(5) Uani 1 1 d . A .
C30 C 0.7943(2) 0.25771(18) 0.59205(15) 0.0372(5) Uani 1 1 d . . .
H30A H 0.7855 0.3180 0.5601 0.056 Uiso 1 1 calc R A .
H30B H 0.8532 0.2390 0.6241 0.056 Uiso 1 1 calc R . .
H30C H 0.7281 0.2691 0.6261 0.056 Uiso 1 1 calc R . .
C31 C 0.9257(2) 0.1535(2) 0.48757(18) 0.0440(6) Uani 1 1 d . . .
H31A H 0.9191 0.2120 0.4537 0.066 Uiso 1 1 calc R A .
H31B H 0.9430 0.0985 0.4553 0.066 Uiso 1 1 calc R . .
H31C H 0.9828 0.1364 0.5210 0.066 Uiso 1 1 calc R . .
C32 C 0.8328(2) 0.08169(19) 0.59105(17) 0.0401(6) Uani 1 1 d . . .
H32A H 0.7659 0.0937 0.6244 0.060 Uiso 1 1 calc R A .
H32B H 0.8906 0.0649 0.6238 0.060 Uiso 1 1 calc R . .
H32C H 0.8505 0.0271 0.5582 0.060 Uiso 1 1 calc R . .
C33 C 0.5992(2) 0.41142(16) 0.33103(13) 0.0299(5) Uani 1 1 d . A .
H33A H 0.5213 0.4540 0.3358 0.036 Uiso 1 1 calc R . .
H33B H 0.6356 0.4497 0.3446 0.036 Uiso 1 1 calc R . .
C34 C 0.56546(17) 0.40137(14) 0.19244(13) 0.0243(4) Uani 1 1 d . A .
C35 C 0.63705(18) 0.38199(15) 0.24751(13) 0.0270(4) Uani 1 1 d . . .
C36 C 0.74644(18) 0.33221(16) 0.22486(14) 0.0288(5) Uani 1 1 d . A .
H36A H 0.7952 0.3196 0.2621 0.035 Uiso 1 1 calc R . .
C37 C 0.78683(18) 0.30046(15) 0.15015(14) 0.0291(5) Uani 1 1 d . . .
C38 C 0.71280(18) 0.31656(15) 0.09799(13) 0.0266(4) Uani 1 1 d . A .
H38A H 0.7384 0.2931 0.0471 0.032 Uiso 1 1 calc R . .
C39 C 0.60269(17) 0.36586(14) 0.11790(13) 0.0238(4) Uani 1 1 d . . .
C40 C 0.90705(19) 0.25161(17) 0.12255(16) 0.0359(5) Uani 1 1 d . A .
C41 C 0.9365(2) 0.1563(2) 0.0833(2) 0.0464(6) Uani 1 1 d . . .
H41A H 0.8933 0.1707 0.0397 0.070 Uiso 1 1 calc R A .
H41B H 0.9224 0.1093 0.1214 0.070 Uiso 1 1 calc R . .
H41C H 1.0125 0.1282 0.0635 0.070 Uiso 1 1 calc R . .
C42 C 0.9751(2) 0.2282(2) 0.1900(2) 0.0527(7) Uani 1 1 d . . .
H42A H 0.9591 0.1828 0.2289 0.079 Uiso 1 1 calc R A .
H42B H 0.9587 0.2891 0.2143 0.079 Uiso 1 1 calc R . .
H42C H 1.0510 0.1977 0.1701 0.079 Uiso 1 1 calc R . .
C43 C 0.9339(2) 0.3229(2) 0.0627(2) 0.0555(8) Uani 1 1 d . . .
H43A H 0.8912 0.3387 0.0187 0.083 Uiso 1 1 calc R A .
H43B H 1.0102 0.2921 0.0437 0.083 Uiso 1 1 calc R . .
H43C H 0.9175 0.3834 0.0877 0.083 Uiso 1 1 calc R . .
C44 C 0.52740(17) 0.37459(15) 0.05946(13) 0.0252(4) Uani 1 1 d . A .
H44A H 0.4525 0.4142 0.0806 0.030 Uiso 1 1 calc R . .
H44B H 0.5428 0.4085 0.0101 0.030 Uiso 1 1 calc R . .
C45 C 0.33806(17) 0.32616(16) 0.16558(14) 0.0290(5) Uani 1 1 d D . .
H45A H 0.3395 0.3872 0.1392 0.035 Uiso 1 1 calc R . .
H45B H 0.3055 0.3409 0.2200 0.035 Uiso 1 1 calc R . .
C46A C 0.3595(3) 0.0577(2) 0.3223(2) 0.0208(9) Uiso 0.597(7) 1 d P B 1
H46A H 0.3770 0.0195 0.3729 0.025 Uiso 0.597(7) 1 calc PR B 1
H46B H 0.3843 0.0110 0.2804 0.025 Uiso 0.597(7) 1 calc PR B 1
C47A C 0.2397(3) 0.1205(3) 0.3244(2) 0.0269(10) Uiso 0.597(7) 1 d P B 1
H47A H 0.2247 0.1631 0.2756 0.032 Uiso 0.597(7) 1 calc PR B 1
H47B H 0.2034 0.0770 0.3262 0.032 Uiso 0.597(7) 1 calc PR B 1
C48A C 0.1943(4) 0.1838(4) 0.3931(3) 0.0443(12) Uiso 0.597(7) 1 d P B 1
H48A H 0.1172 0.2230 0.3912 0.066 Uiso 0.597(7) 1 calc PR B 1
H48B H 0.2293 0.2276 0.3913 0.066 Uiso 0.597(7) 1 calc PR B 1
H48C H 0.2068 0.1419 0.4416 0.066 Uiso 0.597(7) 1 calc PR B 1
C46B C 0.3613(5) 0.0639(5) 0.3608(5) 0.0345(16) Uiso 0.403(7) 1 d P B 2
H46C H 0.3686 0.0069 0.3337 0.041 Uiso 0.403(7) 1 calc PR B 2
H46D H 0.3991 0.0387 0.4083 0.041 Uiso 0.403(7) 1 calc PR B 2
C47B C 0.2460(6) 0.1272(6) 0.3831(5) 0.048(2) Uiso 0.403(7) 1 d P B 2
H47C H 0.2397 0.1889 0.4019 0.058 Uiso 0.403(7) 1 calc PR B 2
H47D H 0.2199 0.0932 0.4274 0.058 Uiso 0.403(7) 1 calc PR B 2
C48B C 0.1725(7) 0.1540(6) 0.3187(5) 0.054(2) Uiso 0.403(7) 1 d P B 2
H48D H 0.0991 0.1965 0.3389 0.081 Uiso 0.403(7) 1 calc PR B 2
H48E H 0.1749 0.0939 0.3011 0.081 Uiso 0.403(7) 1 calc PR B 2
H48F H 0.1965 0.1888 0.2745 0.081 Uiso 0.403(7) 1 calc PR B 2
C50 C 0.42610(19) 0.56019(15) 0.19934(14) 0.0295(5) Uani 1 1 d . . .
H50A H 0.4391 0.5771 0.1431 0.035 Uiso 1 1 calc R . .
H50B H 0.4700 0.5785 0.2283 0.035 Uiso 1 1 calc R . .
C51 C 0.3094(2) 0.61624(16) 0.22725(16) 0.0367(5) Uani 1 1 d . . .
H51A H 0.2932 0.6866 0.2277 0.044 Uiso 1 1 calc R . .
H51B H 0.2964 0.5927 0.2818 0.044 Uiso 1 1 calc R . .
C52 C 0.2326(2) 0.6075(2) 0.1788(2) 0.0528(8) Uani 1 1 d . . .
H52A H 0.1589 0.6458 0.2011 0.079 Uiso 1 1 calc R . .
H52B H 0.2464 0.5383 0.1790 0.079 Uiso 1 1 calc R . .
H52C H 0.2429 0.6326 0.1250 0.079 Uiso 1 1 calc R . .
C53 C 0.28139(16) 0.32249(16) 0.01161(14) 0.0268(4) Uani 1 1 d . . .
C54 C 0.30085(19) 0.25031(17) -0.03906(15) 0.0330(5) Uani 1 1 d . . .
H54A H 0.2950 0.1915 -0.0192 0.040 Uiso 1 1 calc R . .
C55 C 0.3287(2) 0.26349(18) -0.11855(15) 0.0373(5) Uani 1 1 d . . .
H55A H 0.3417 0.2140 -0.1528 0.045 Uiso 1 1 calc R . .
C56 C 0.33743(19) 0.34869(18) -0.14746(15) 0.0357(5) Uani 1 1 d . . .
H56A H 0.3570 0.3576 -0.2017 0.043 Uiso 1 1 calc R . .
C57 C 0.31773(18) 0.42165(17) -0.09766(15) 0.0339(5) Uani 1 1 d . . .
H57A H 0.3230 0.4805 -0.1178 0.041 Uiso 1 1 calc R . .
C58 C 0.29037(18) 0.40814(17) -0.01858(15) 0.0310(5) Uani 1 1 d . . .
H58A H 0.2776 0.4578 0.0155 0.037 Uiso 1 1 calc R . .
C59 C 0.12500(18) 0.40495(18) 0.14392(14) 0.0311(5) Uani 1 1 d . . .
C60 C 0.06543(19) 0.47892(19) 0.09175(15) 0.0363(5) Uani 1 1 d . . .
H60A H 0.0901 0.4764 0.0376 0.044 Uiso 1 1 calc R . .
C61 C -0.0295(2) 0.5563(2) 0.11751(16) 0.0415(6) Uani 1 1 d . . .
H61A H -0.0690 0.6066 0.0811 0.050 Uiso 1 1 calc R . .
C62 C -0.0666(2) 0.5606(2) 0.19555(18) 0.0450(6) Uani 1 1 d . . .
H62A H -0.1316 0.6138 0.2132 0.054 Uiso 1 1 calc R . .
C63 C -0.0089(2) 0.4875(2) 0.24795(17) 0.0469(6) Uani 1 1 d . . .
H63A H -0.0345 0.4902 0.3019 0.056 Uiso 1 1 calc R . .
C64 C 0.0862(2) 0.4097(2) 0.22251(16) 0.0412(6) Uani 1 1 d . . .
H64A H 0.1251 0.3595 0.2592 0.049 Uiso 1 1 calc R . .
C49A C 0.3811(2) 0.3437(3) 0.37173(19) 0.0331(8) Uiso 0.771(2) 1 d PD A 1
H49A H 0.3553 0.2942 0.3950 0.040 Uiso 0.771(2) 1 calc PR A 1
H49B H 0.3365 0.3820 0.3293 0.040 Uiso 0.771(2) 1 calc PR A 1
C65A C 0.2165(2) 0.4932(2) 0.45985(16) 0.0303(6) Uiso 0.771(2) 1 d PD A 1
C66A C 0.1546(2) 0.52187(19) 0.39663(19) 0.0345(7) Uiso 0.771(2) 1 d PD A 1
H66A H 0.1880 0.4972 0.3470 0.041 Uiso 0.771(2) 1 calc PR A 1
C67A C 0.0469(3) 0.5848(2) 0.4042(2) 0.0407(8) Uiso 0.771(2) 1 d PD A 1
H67A H 0.0069 0.6025 0.3606 0.049 Uiso 0.771(2) 1 calc PR A 1
C68A C -0.0022(3) 0.6217(3) 0.4764(2) 0.0413(8) Uiso 0.771(2) 1 d PD A 1
H68A H -0.0760 0.6658 0.4825 0.050 Uiso 0.771(2) 1 calc PR A 1
C69A C 0.0570(3) 0.5938(3) 0.5393(2) 0.0414(9) Uiso 0.771(2) 1 d PD A 1
H69A H 0.0229 0.6194 0.5886 0.050 Uiso 0.771(2) 1 calc PR A 1
C70A C 0.1650(3) 0.5294(3) 0.5327(3) 0.0367(10) Uiso 0.771(2) 1 d PD A 1
H70A H 0.2037 0.5101 0.5772 0.044 Uiso 0.771(2) 1 calc PR A 1
C49B C 0.3833(8) 0.3725(8) 0.3760(8) 0.048(4) Uiso 0.229(2) 1 d PD A 2
H49C H 0.3414 0.4085 0.3318 0.058 Uiso 0.229(2) 1 calc PR A 2
H49D H 0.4033 0.4195 0.3969 0.058 Uiso 0.229(2) 1 calc PR A 2
C65B C 0.1811(8) 0.4778(7) 0.4753(6) 0.055(3) Uiso 0.229(2) 1 d PD A 2
C66B C 0.1126(7) 0.5201(6) 0.4178(6) 0.046(3) Uiso 0.229(2) 1 d PD A 2
H66B H 0.1278 0.4919 0.3688 0.055 Uiso 0.229(2) 1 calc PR A 2
C67B C 0.0211(6) 0.6050(5) 0.4343(5) 0.0168(16) Uiso 0.229(2) 1 d PD A 2
H67B H -0.0270 0.6355 0.3956 0.020 Uiso 0.229(2) 1 calc PR A 2
C68B C -0.0025(6) 0.6468(6) 0.5051(5) 0.032(2) Uiso 0.229(2) 1 d PD A 2
H68B H -0.0666 0.7048 0.5146 0.039 Uiso 0.229(2) 1 calc PR A 2
C69B C 0.0664(6) 0.6051(6) 0.5628(5) 0.025(2) Uiso 0.229(2) 1 d PD A 2
H69B H 0.0515 0.6338 0.6115 0.030 Uiso 0.229(2) 1 calc PR A 2
C70B C 0.1580(8) 0.5197(7) 0.5465(6) 0.058(6) Uiso 0.229(2) 1 d PD A 2
H70B H 0.2062 0.4891 0.5851 0.070 Uiso 0.229(2) 1 calc PR A 2
C71A C 0.3884(2) 0.3460(2) 0.53759(15) 0.0242(6) Uiso 0.771(2) 1 d PD A 1
C72A C 0.4647(2) 0.34408(19) 0.58215(18) 0.0283(6) Uiso 0.771(2) 1 d PD A 1
H72A H 0.4981 0.3871 0.5676 0.034 Uiso 0.771(2) 1 calc PR A 1
C73A C 0.4920(2) 0.2795(3) 0.64784(18) 0.0339(7) Uiso 0.771(2) 1 d PD A 1
H73A H 0.5437 0.2786 0.6783 0.041 Uiso 0.771(2) 1 calc PR A 1
C74A C 0.4436(3) 0.2164(2) 0.66860(17) 0.0291(6) Uiso 0.771(2) 1 d PD A 1
H74A H 0.4625 0.1718 0.7131 0.035 Uiso 0.771(2) 1 calc PR A 1
C75A C 0.3672(3) 0.2183(2) 0.6244(2) 0.0340(7) Uiso 0.771(2) 1 d PD A 1
H75A H 0.3343 0.1748 0.6388 0.041 Uiso 0.771(2) 1 calc PR A 1
C76A C 0.3390(2) 0.2835(3) 0.55940(18) 0.0313(6) Uiso 0.771(2) 1 d PD A 1
H76A H 0.2860 0.2855 0.5298 0.038 Uiso 0.771(2) 1 calc PR A 1
C71B C 0.3567(8) 0.3176(8) 0.5420(5) 0.036(2) Uiso 0.229(2) 1 d PD A 2
C72B C 0.4174(8) 0.3616(6) 0.5607(5) 0.033(2) Uiso 0.229(2) 1 d PD A 2
H72B H 0.4201 0.4163 0.5292 0.040 Uiso 0.229(2) 1 calc PR A 2
C73B C 0.4747(8) 0.3263(8) 0.6254(7) 0.053(3) Uiso 0.229(2) 1 d PD A 2
H73B H 0.5163 0.3565 0.6389 0.064 Uiso 0.229(2) 1 calc PR A 2
C74B C 0.4695(7) 0.2464(7) 0.6697(5) 0.032(2) Uiso 0.229(2) 1 d PD A 2
H74B H 0.5093 0.2209 0.7135 0.038 Uiso 0.229(2) 1 calc PR A 2
C75B C 0.4084(9) 0.2025(6) 0.6523(6) 0.029(2) Uiso 0.229(2) 1 d PD A 2
H75B H 0.4051 0.1486 0.6846 0.035 Uiso 0.229(2) 1 calc PR A 2
C76B C 0.3514(8) 0.2372(9) 0.5875(8) 0.061(4) Uiso 0.229(2) 1 d PD A 2
H76B H 0.3098 0.2068 0.5743 0.073 Uiso 0.229(2) 1 calc PR A 2

loop_
_atom_site_aniso_label
_atom_site_aniso_U_11
_atom_site_aniso_U_22
_atom_site_aniso_U_33
_atom_site_aniso_U_23
_atom_site_aniso_U_13
_atom_site_aniso_U_12
P1 0.0293(3) 0.0274(3) 0.0325(3) 0.0018(2) -0.0064(2) -0.0140(2)
P2A 0.0271(4) 0.0197(3) 0.0263(4) 0.0034(3) -0.0068(3) -0.0099(3)
P2B 0.0413(16) 0.0406(16) 0.0466(17) 0.0023(13) -0.0047(12) -0.0206(13)
O1 0.0246(7) 0.0226(7) 0.0268(7) -0.0006(6) -0.0056(6) -0.0078(6)
O2 0.0231(7) 0.0198(7) 0.0338(8) 0.0013(6) -0.0036(6) -0.0079(6)
O3 0.0513(10) 0.0324(8) 0.0307(8) 0.0086(7) -0.0166(7) -0.0242(8)
O4 0.0284(7) 0.0181(7) 0.0292(8) 0.0019(6) -0.0025(6) -0.0105(6)
C1 0.0213(9) 0.0216(9) 0.0250(10) 0.0000(8) -0.0082(8) -0.0076(8)
C2 0.0236(9) 0.0194(9) 0.0289(10) 0.0030(8) -0.0095(8) -0.0089(8)
C3 0.0257(10) 0.0195(9) 0.0299(11) 0.0048(8) -0.0078(8) -0.0093(8)
C4 0.0234(10) 0.0221(10) 0.0286(11) 0.0001(8) -0.0094(8) -0.0080(8)
C5 0.0240(10) 0.0184(9) 0.0312(11) -0.0008(8) -0.0095(8) -0.0072(8)
C6 0.0239(10) 0.0225(10) 0.0291(11) 0.0027(8) -0.0109(8) -0.0105(8)
C7 0.0267(10) 0.0261(11) 0.0322(11) -0.0040(9) -0.0036(9) -0.0104(9)
C8 0.0389(12) 0.0338(12) 0.0292(11) 0.0001(9) -0.0054(10) -0.0155(10)
C9 0.0284(11) 0.0358(12) 0.0500(14) -0.0084(11) 0.0011(10) -0.0152(10)
C10 0.0324(11) 0.0276(11) 0.0389(13) -0.0081(10) -0.0024(10) -0.0107(9)
C11 0.0273(10) 0.0206(9) 0.0294(11) 0.0010(8) -0.0074(8) -0.0118(8)
C12 0.0235(10) 0.0161(9) 0.0313(11) 0.0032(8) -0.0053(8) -0.0093(8)
C13 0.0253(10) 0.0167(9) 0.0301(11) 0.0041(8) -0.0073(8) -0.0104(8)
C14 0.0262(10) 0.0202(9) 0.0307(11) 0.0019(8) -0.0042(8) -0.0091(8)
C15 0.0269(11) 0.0200(9) 0.0348(12) 0.0050(9) -0.0073(9) -0.0094(8)
C16 0.0299(11) 0.0227(10) 0.0327(11) 0.0063(9) -0.0115(9) -0.0126(9)
C17 0.0321(11) 0.0189(9) 0.0273(11) 0.0055(8) -0.0059(9) -0.0139(8)
C18 0.0257(12) 0.0395(13) 0.0448(14) 0.0034(11) -0.0074(10) -0.0091(10)
C19 0.0384(15) 0.0466(16) 0.074(2) 0.0106(16) -0.0112(15) 0.0001(12)
C20 0.0361(14) 0.079(2) 0.0570(18) -0.0096(16) -0.0059(13) -0.0311(15)
C21 0.0292(13) 0.071(2) 0.0542(18) -0.0188(15) -0.0015(12) -0.0098(13)
C22 0.0384(12) 0.0267(10) 0.0269(11) 0.0025(9) -0.0054(9) -0.0185(9)
C23 0.0388(12) 0.0271(10) 0.0234(10) 0.0002(9) -0.0067(9) -0.0165(9)
C24 0.0341(11) 0.0252(10) 0.0224(10) 0.0000(8) -0.0009(8) -0.0150(9)
C25 0.0335(11) 0.0223(10) 0.0241(10) -0.0004(8) -0.0016(9) -0.0111(9)
C26 0.0310(11) 0.0257(10) 0.0256(10) -0.0039(9) -0.0008(9) -0.0101(9)
C27 0.0353(11) 0.0275(10) 0.0266(10) -0.0022(9) -0.0023(9) -0.0173(9)
C28 0.0386(12) 0.0265(10) 0.0247(10) 0.0005(9) -0.0033(9) -0.0161(9)
C29 0.0341(12) 0.0281(11) 0.0339(12) -0.0007(9) -0.0069(10) -0.0133(9)
C30 0.0435(13) 0.0349(12) 0.0368(13) -0.0017(10) -0.0138(10) -0.0175(11)
C31 0.0346(13) 0.0462(15) 0.0491(15) -0.0047(12) -0.0045(11) -0.0149(11)
C32 0.0436(14) 0.0335(12) 0.0457(14) 0.0078(11) -0.0186(11) -0.0172(11)
C33 0.0426(12) 0.0268(11) 0.0277(11) 0.0030(9) -0.0084(9) -0.0214(10)
C34 0.0291(10) 0.0178(9) 0.0281(10) 0.0029(8) -0.0026(8) -0.0131(8)
C35 0.0346(11) 0.0214(9) 0.0305(11) 0.0040(8) -0.0062(9) -0.0174(9)
C36 0.0337(11) 0.0236(10) 0.0348(12) 0.0063(9) -0.0107(9) -0.0173(9)
C37 0.0285(11) 0.0198(9) 0.0416(13) 0.0041(9) -0.0082(9) -0.0127(9)
C38 0.0302(11) 0.0192(9) 0.0317(11) 0.0007(8) -0.0017(9) -0.0127(8)
C39 0.0280(10) 0.0166(9) 0.0290(10) 0.0034(8) -0.0050(8) -0.0122(8)
C40 0.0279(11) 0.0280(11) 0.0509(15) -0.0016(11) -0.0049(10) -0.0112(9)
C41 0.0339(13) 0.0335(13) 0.0663(19) -0.0111(12) -0.0066(12) -0.0072(10)
C42 0.0323(13) 0.0499(16) 0.073(2) -0.0113(15) -0.0163(13) -0.0098(12)
C43 0.0312(13) 0.0411(14) 0.089(2) 0.0079(15) 0.0062(14) -0.0173(11)
C44 0.0280(10) 0.0180(9) 0.0280(10) 0.0034(8) -0.0061(8) -0.0088(8)
C45 0.0260(10) 0.0260(10) 0.0341(11) -0.0034(9) -0.0047(9) -0.0096(9)
C50 0.0377(12) 0.0196(10) 0.0316(11) 0.0018(9) -0.0028(9) -0.0138(9)
C51 0.0423(13) 0.0201(10) 0.0424(13) -0.0042(9) 0.0063(11) -0.0113(10)
C52 0.0343(13) 0.0300(13) 0.088(2) -0.0083(14) -0.0046(14) -0.0080(11)
C53 0.0213(10) 0.0248(10) 0.0335(11) 0.0026(9) -0.0074(8) -0.0088(8)
C54 0.0323(11) 0.0237(10) 0.0405(13) 0.0012(9) -0.0057(10) -0.0099(9)
C55 0.0359(12) 0.0312(12) 0.0362(13) -0.0039(10) -0.0034(10) -0.0064(10)
C56 0.0317(11) 0.0366(12) 0.0333(12) -0.0008(10) -0.0014(9) -0.0106(10)
C57 0.0294(11) 0.0300(11) 0.0409(13) 0.0071(10) -0.0056(10) -0.0131(9)
C58 0.0278(11) 0.0269(11) 0.0389(13) 0.0021(9) -0.0092(9) -0.0117(9)
C59 0.0263(10) 0.0357(12) 0.0348(12) -0.0017(10) -0.0040(9) -0.0163(9)
C60 0.0310(12) 0.0415(13) 0.0347(12) -0.0037(11) -0.0067(10) -0.0126(10)
C61 0.0358(13) 0.0418(14) 0.0407(14) -0.0033(11) -0.0110(11) -0.0085(11)
C62 0.0306(12) 0.0478(15) 0.0503(16) -0.0118(13) -0.0030(11) -0.0096(11)
C63 0.0403(14) 0.0574(17) 0.0366(14) -0.0018(12) 0.0034(11) -0.0177(13)
C64 0.0314(12) 0.0436(14) 0.0414(14) 0.0063(11) -0.0016(10) -0.0126(11)

loop_
_atom_type_symbol
_atom_type_description
_atom_type_scat_dispersion_real
_atom_type_scat_dispersion_imag
_atom_type_scat_source
C C 0.0181 0.0091 'International Tables Vol C Tables 4.2.6.8 and 6.1.1.4'
H H 0.0000 0.0000 'International Tables Vol C Tables 4.2.6.8 and 6.1.1.4'
O O 0.0492 0.0322 'International Tables Vol C Tables 4.2.6.8 and 6.1.1.4'
P P 0.2955 0.4335 'International Tables Vol C Tables 4.2.6.8 and 6.1.1.4'

loop_
_geom_angle_atom_site_label_1
_geom_angle_atom_site_label_2
_geom_angle_atom_site_label_3
_geom_angle
C53 P1 C59 103.49(10)
C53 P1 C45 103.25(10)
C59 P1 C45 95.16(10)
C65A P2A C71A 101.64(13)
C65A P2A C49A 99.20(13)
C71A P2A C49A 102.18(16)
C71B P2B C65B 101.6(4)
C71B P2B C49B 102.4(6)
C65B P2B C49B 103.6(5)
C1 O1 C45 117.37(16)
C12 O2 C46A 111.43(18)
C12 O2 C46B 112.2(3)
C46A O2 C46B 27.1(3)
C49A O3 C23 118.0(2)
C49A O3 C49B 18.1(5)
C23 O3 C49B 110.8(7)
C34 O4 C50 111.52(15)
O1 C1 C6 117.05(18)
O1 C1 C2 121.68(19)
C6 C1 C2 120.9(2)
C3 C2 C1 117.95(19)
C3 C2 C44 119.82(18)
C1 C2 C44 121.9(2)
C2 C3 C4 122.95(19)
C2 C3 H3A 118.5
C4 C3 H3A 118.5
C5 C4 C3 117.1(2)
C5 C4 C7 123.27(19)
C3 C4 C7 119.59(19)
C4 C5 C6 122.00(19)
C4 C5 H5A 119.0
C6 C5 H5A 119.0
C5 C6 C1 118.98(19)
C5 C6 C11 121.11(19)
C1 C6 C11 119.7(2)
C10 C7 C4 112.04(18)
C10 C7 C8 108.92(19)
C4 C7 C8 108.84(18)
C10 C7 C9 107.41(19)
C4 C7 C9 109.89(19)
C8 C7 C9 109.7(2)
C7 C8 H8A 109.5
C7 C8 H8B 109.5
H8A C8 H8B 109.5
C7 C8 H8C 109.5
H8A C8 H8C 109.5
H8B C8 H8C 109.5
C7 C9 H9A 109.5
C7 C9 H9B 109.5
H9A C9 H9B 109.5
C7 C9 H9C 109.5
H9A C9 H9C 109.5
H9B C9 H9C 109.5
C7 C10 H10A 109.5
C7 C10 H10B 109.5
H10A C10 H10B 109.5
C7 C10 H10C 109.5
H10A C10 H10C 109.5
H10B C10 H10C 109.5
C6 C11 C13 110.21(16)
C6 C11 H11A 109.6
C13 C11 H11A 109.6
C6 C11 H11B 109.6
C13 C11 H11B 109.6
H11A C11 H11B 108.1
O2 C12 C13 119.90(19)
O2 C12 C17 119.36(19)
C13 C12 C17 120.69(19)
C12 C13 C14 118.8(2)
C12 C13 C11 121.72(18)
C14 C13 C11 119.3(2)
C15 C14 C13 122.0(2)
C15 C14 H14A 119.0
C13 C14 H14A 119.0
C16 C15 C14 117.3(2)
C16 C15 C18 119.8(2)
C14 C15 C18 122.9(2)
C15 C16 C17 122.7(2)
C15 C16 H16A 118.7
C17 C16 H16A 118.7
C16 C17 C12 118.3(2)
C16 C17 C22 119.5(2)
C12 C17 C22 122.03(19)
C19 C18 C21 110.5(3)
C19 C18 C15 109.6(2)
C21 C18 C15 112.4(2)
C19 C18 C20 107.9(3)
C21 C18 C20 107.5(2)
C15 C18 C20 108.8(2)
C18 C19 H19A 109.5
C18 C19 H19B 109.5
H19A C19 H19B 109.5
C18 C19 H19C 109.5
H19A C19 H19C 109.5
H19B C19 H19C 109.5
C18 C20 H20A 109.5
C18 C20 H20B 109.5
H20A C20 H20B 109.5
C18 C20 H20C 109.5
H20A C20 H20C 109.5
H20B C20 H20C 109.5
C18 C21 H21A 109.5
C18 C21 H21B 109.5
H21A C21 H21B 109.5
C18 C21 H21C 109.5
H21A C21 H21C 109.5
H21B C21 H21C 109.5
C24 C22 C17 109.69(17)
C24 C22 H22A 109.7
C17 C22 H22A 109.7
C24 C22 H22B 109.7
C17 C22 H22B 109.7
H22A C22 H22B 108.2
O3 C23 C24 120.5(2)
O3 C23 C28 118.12(19)
C24 C23 C28 121.2(2)
C23 C24 C25 118.7(2)
C23 C24 C22 120.5(2)
C25 C24 C22 120.60(19)
C24 C25 C26 122.2(2)
C24 C25 H25A 118.9
C26 C25 H25A 118.9
C25 C26 C27 117.5(2)
C25 C26 C29 123.0(2)
C27 C26 C29 119.5(2)
C28 C27 C26 122.1(2)
C28 C27 H27A 118.9
C26 C27 H27A 118.9
C27 C28 C23 118.2(2)
C27 C28 C33 121.7(2)
C23 C28 C33 120.1(2)
C30 C29 C26 109.93(19)
C30 C29 C31 109.9(2)
C26 C29 C31 109.3(2)
C30 C29 C32 107.8(2)
C26 C29 C32 111.80(19)
C31 C29 C32 108.1(2)
C29 C30 H30A 109.5
C29 C30 H30B 109.5
H30A C30 H30B 109.5
C29 C30 H30C 109.5
H30A C30 H30C 109.5
H30B C30 H30C 109.5
C29 C31 H31A 109.5
C29 C31 H31B 109.5
H31A C31 H31B 109.5
C29 C31 H31C 109.5
H31A C31 H31C 109.5
H31B C31 H31C 109.5
C29 C32 H32A 109.5
C29 C32 H32B 109.5
H32A C32 H32B 109.5
C29 C32 H32C 109.5
H32A C32 H32C 109.5
H32B C32 H32C 109.5
C35 C33 C28 111.35(18)
C35 C33 H33A 109.4
C28 C33 H33A 109.4
C35 C33 H33B 109.4
C28 C33 H33B 109.4
H33A C33 H33B 108.0
O4 C34 C39 119.45(19)
O4 C34 C35 120.10(19)
C39 C34 C35 120.4(2)
C36 C35 C34 118.7(2)
C36 C35 C33 119.3(2)
C34 C35 C33 122.0(2)
C37 C36 C35 122.5(2)
C37 C36 H36A 118.7
C35 C36 H36A 118.7
C36 C37 C38 117.1(2)
C36 C37 C40 123.3(2)
C38 C37 C40 119.6(2)
C39 C38 C37 122.4(2)
C39 C38 H38A 118.8
C37 C38 H38A 118.8
C38 C39 C34 118.6(2)
C38 C39 C44 119.0(2)
C34 C39 C44 122.29(19)
C42 C40 C41 108.9(2)
C42 C40 C37 111.8(2)
C41 C40 C37 110.7(2)
C42 C40 C43 108.1(2)
C41 C40 C43 108.7(3)
C37 C40 C43 108.6(2)
C40 C41 H41A 109.5
C40 C41 H41B 109.5
H41A C41 H41B 109.5
C40 C41 H41C 109.5
H41A C41 H41C 109.5
H41B C41 H41C 109.5
C40 C42 H42A 109.5
C40 C42 H42B 109.5
H42A C42 H42B 109.5
C40 C42 H42C 109.5
H42A C42 H42C 109.5
H42B C42 H42C 109.5
C40 C43 H43A 109.5
C40 C43 H43B 109.5
H43A C43 H43B 109.5
C40 C43 H43C 109.5
H43A C43 H43C 109.5
H43B C43 H43C 109.5
C2 C44 C39 109.97(16)
C2 C44 H44A 109.7
C39 C44 H44A 109.7
C2 C44 H44B 109.7
C39 C44 H44B 109.7
H44A C44 H44B 108.2
O1 C45 P1 116.89(15)
O1 C45 H45A 108.1
P1 C45 H45A 108.1
O1 C45 H45B 108.1
P1 C45 H45B 108.1
H45A C45 H45B 107.3
O2 C46A C47A 107.5(3)
O2 C46A H46A 110.2
C47A C46A H46A 110.2
O2 C46A H46B 110.2
C47A C46A H46B 110.2
H46A C46A H46B 108.5
C48A C47A C46A 113.0(4)
C48A C47A H47A 109.0
C46A C47A H47A 109.0
C48A C47A H47B 109.0
C46A C47A H47B 109.0
H47A C47A H47B 107.8
C47A C48A H48A 109.5
C47A C48A H48B 109.5
H48A C48A H48B 109.5
C47A C48A H48C 109.5
H48A C48A H48C 109.5
H48B C48A H48C 109.5
C47B C46B O2 109.8(5)
C47B C46B H46C 109.7
O2 C46B H46C 109.7
C47B C46B H46D 109.7
O2 C46B H46D 109.7
H46C C46B H46D 108.2
C46B C47B C48B 115.9(7)
C46B C47B H47C 108.3
C48B C47B H47C 108.3
C46B C47B H47D 108.3
C48B C47B H47D 108.3
H47C C47B H47D 107.4
C47B C48B H48D 109.5
C47B C48B H48E 109.5
H48D C48B H48E 109.5
C47B C48B H48F 109.5
H48D C48B H48F 109.5
H48E C48B H48F 109.5
O4 C50 C51 109.53(17)
O4 C50 H50A 109.8
C51 C50 H50A 109.8
O4 C50 H50B 109.8
C51 C50 H50B 109.8
H50A C50 H50B 108.2
C50 C51 C52 114.9(2)
C50 C51 H51A 108.5
C52 C51 H51A 108.5
C50 C51 H51B 108.5
C52 C51 H51B 108.5
H51A C51 H51B 107.5
C51 C52 H52A 109.5
C51 C52 H52B 109.5
H52A C52 H52B 109.5
C51 C52 H52C 109.5
H52A C52 H52C 109.5
H52B C52 H52C 109.5
C54 C53 C58 118.9(2)
C54 C53 P1 116.22(17)
C58 C53 P1 124.84(19)
C55 C54 C53 120.6(2)
C55 C54 H54A 119.7
C53 C54 H54A 119.7
C56 C55 C54 119.8(2)
C56 C55 H55A 120.1
C54 C55 H55A 120.1
C55 C56 C57 120.3(2)
C55 C56 H56A 119.8
C57 C56 H56A 119.8
C58 C57 C56 119.7(2)
C58 C57 H57A 120.1
C56 C57 H57A 120.1
C57 C58 C53 120.7(2)
C57 C58 H58A 119.7
C53 C58 H58A 119.7
C64 C59 C60 118.3(2)
C64 C59 P1 116.90(19)
C60 C59 P1 124.68(19)
C61 C60 C59 121.0(2)
C61 C60 H60A 119.5
C59 C60 H60A 119.5
C62 C61 C60 120.2(3)
C62 C61 H61A 119.9
C60 C61 H61A 119.9
C61 C62 C63 119.6(3)
C61 C62 H62A 120.2
C63 C62 H62A 120.2
C62 C63 C64 120.5(3)
C62 C63 H63A 119.7
C64 C63 H63A 119.7
C59 C64 C63 120.5(2)
C59 C64 H64A 119.8
C63 C64 H64A 119.8
O3 C49A P2A 113.3(2)
O3 C49A H49A 108.9
P2A C49A H49A 108.9
O3 C49A H49B 108.9
P2A C49A H49B 108.9
H49A C49A H49B 107.7
C70A C65A C66A 117.8(3)
C70A C65A P2A 118.2(2)
C66A C65A P2A 123.2(2)
C67A C66A C65A 122.2(3)
C67A C66A H66A 118.9
C65A C66A H66A 118.9
C66A C67A C68A 119.2(3)
C66A C67A H67A 120.4
C68A C67A H67A 120.4
C69A C68A C67A 119.5(3)
C69A C68A H68A 120.3
C67A C68A H68A 120.3
C68A C69A C70A 121.8(4)
C68A C69A H69A 119.1
C70A C69A H69A 119.1
C69A C70A C65A 119.5(3)
C69A C70A H70A 120.3
C65A C70A H70A 120.3
O3 C49B P2B 126.8(7)
O3 C49B H49C 105.6
P2B C49B H49C 105.6
O3 C49B H49D 105.6
P2B C49B H49D 105.6
H49C C49B H49D 106.1
C66B C65B C70B 120.7(8)
C66B C65B P2B 113.3(7)
C70B C65B P2B 124.8(6)
C67B C66B C65B 117.5(7)
C67B C66B H66B 121.2
C65B C66B H66B 121.2
C68B C67B C66B 122.0(6)
C68B C67B H67B 119.0
C66B C67B H67B 119.0
C67B C68B C69B 120.7(7)
C67B C68B H68B 119.7
C69B C68B H68B 119.7
C70B C69B C68B 117.3(7)
C70B C69B H69B 121.3
C68B C69B H69B 121.3
C69B C70B C65B 121.8(8)
C69B C70B H70B 119.1
C65B C70B H70B 119.1
C76A C71A C72A 119.7(2)
C76A C71A P2A 122.9(3)
C72A C71A P2A 117.3(3)
C73A C72A C71A 120.3(3)
C73A C72A H72A 119.9
C71A C72A H72A 119.9
C74A C73A C72A 119.7(3)
C74A C73A H73A 120.2
C72A C73A H73A 120.2
C73A C74A C75A 120.2(3)
C73A C74A H74A 119.9
C75A C74A H74A 119.9
C76A C75A C74A 120.1(3)
C76A C75A H75A 119.9
C74A C75A H75A 119.9
C75A C76A C71A 120.0(3)
C75A C76A H76A 120.0
C71A C76A H76A 120.0
C72B C71B C76B 120.9(7)
C72B C71B P2B 124.9(9)
C76B C71B P2B 114.1(9)
C71B C72B C73B 120.3(7)
C71B C72B H72B 119.8
C73B C72B H72B 119.8
C74B C73B C72B 118.3(7)
C74B C73B H73B 120.8
C72B C73B H73B 120.8
C75B C74B C73B 122.0(7)
C75B C74B H74B 119.0
C73B C74B H74B 119.0
C74B C75B C76B 119.9(7)
C74B C75B H75B 120.0
C76B C75B H75B 120.0
C75B C76B C71B 118.5(7)
C75B C76B H76B 120.7
C71B C76B H76B 120.7

loop_
_geom_bond_atom_site_label_1
_geom_bond_atom_site_label_2
_geom_bond_distance
P1 C53 1.839(2)
P1 C59 1.854(2)
P1 C45 1.867(2)
P2A C65A 1.829(3)
P2A C71A 1.843(3)
P2A C49A 1.878(4)
P2B C71B 1.834(9)
P2B C65B 1.860(10)
P2B C49B 1.906(7)
O1 C1 1.383(3)
O1 C45 1.419(3)
O2 C12 1.391(3)
O2 C46A 1.425(4)
O2 C46B 1.502(6)
O3 C49A 1.377(3)
O3 C23 1.384(3)
O3 C49B 1.496(8)
O4 C34 1.391(3)
O4 C50 1.442(2)
C1 C6 1.395(3)
C1 C2 1.400(3)
C2 C3 1.384(3)
C2 C44 1.519(3)
C3 C4 1.402(3)
C3 H3A 0.9500
C4 C5 1.390(3)
C4 C7 1.529(3)
C5 C6 1.391(3)
C5 H5A 0.9500
C6 C11 1.517(3)
C7 C10 1.527(3)
C7 C8 1.533(3)
C7 C9 1.544(3)
C8 H8A 0.9800
C8 H8B 0.9800
C8 H8C 0.9800
C9 H9A 0.9800
C9 H9B 0.9800
C9 H9C 0.9800
C10 H10A 0.9800
C10 H10B 0.9800
C10 H10C 0.9800
C11 C13 1.525(3)
C11 H11A 0.9900
C11 H11B 0.9900
C12 C13 1.391(3)
C12 C17 1.399(3)
C13 C14 1.397(3)
C14 C15 1.394(3)
C14 H14A 0.9500
C15 C16 1.387(3)
C15 C18 1.537(3)
C16 C17 1.393(3)
C16 H16A 0.9500
C17 C22 1.520(3)
C18 C19 1.520(4)
C18 C21 1.526(4)
C18 C20 1.550(4)
C19 H19A 0.9800
C19 H19B 0.9800
C19 H19C 0.9800
C20 H20A 0.9800
C20 H20B 0.9800
C20 H20C 0.9800
C21 H21A 0.9800
C21 H21B 0.9800
C21 H21C 0.9800
C22 C24 1.517(3)
C22 H22A 0.9900
C22 H22B 0.9900
C23 C24 1.391(3)
C23 C28 1.399(3)
C24 C25 1.392(3)
C25 C26 1.392(3)
C25 H25A 0.9500
C26 C27 1.402(3)
C26 C29 1.534(3)
C27 C28 1.393(3)
C27 H27A 0.9500
C28 C33 1.521(3)
C29 C30 1.532(3)
C29 C31 1.535(4)
C29 C32 1.539(3)
C30 H30A 0.9800
C30 H30B 0.9800
C30 H30C 0.9800
C31 H31A 0.9800
C31 H31B 0.9800
C31 H31C 0.9800
C32 H32A 0.9800
C32 H32B 0.9800
C32 H32C 0.9800
C33 C35 1.515(3)
C33 H33A 0.9900
C33 H33B 0.9900
C34 C39 1.397(3)
C34 C35 1.398(3)
C35 C36 1.394(3)
C36 C37 1.386(3)
C36 H36A 0.9500
C37 C38 1.396(3)
C37 C40 1.536(3)
C38 C39 1.394(3)
C38 H38A 0.9500
C39 C44 1.520(3)
C40 C42 1.526(4)
C40 C41 1.532(4)
C40 C43 1.537(4)
C41 H41A 0.9800
C41 H41B 0.9800
C41 H41C 0.9800
C42 H42A 0.9800
C42 H42B 0.9800
C42 H42C 0.9800
C43 H43A 0.9800
C43 H43B 0.9800
C43 H43C 0.9800
C44 H44A 0.9900
C44 H44B 0.9900
C45 H45A 0.9900
C45 H45B 0.9900
C46A C47A 1.518(5)
C46A H46A 0.9900
C46A H46B 0.9900
C47A C48A 1.501(6)
C47A H47A 0.9900
C47A H47B 0.9900
C48A H48A 0.9800
C48A H48B 0.9800
C48A H48C 0.9800
C46B C47B 1.489(10)
C46B H46C 0.9900
C46B H46D 0.9900
C47B C48B 1.526(12)
C47B H47C 0.9900
C47B H47D 0.9900
C48B H48D 0.9800
C48B H48E 0.9800
C48B H48F 0.9800
C50 C51 1.506(3)
C50 H50A 0.9900
C50 H50B 0.9900
C51 C52 1.514(4)
C51 H51A 0.9900
C51 H51B 0.9900
C52 H52A 0.9800
C52 H52B 0.9800
C52 H52C 0.9800
C53 C54 1.392(3)
C53 C58 1.393(3)
C54 C55 1.391(4)
C54 H54A 0.9500
C55 C56 1.380(4)
C55 H55A 0.9500
C56 C57 1.390(4)
C56 H56A 0.9500
C57 C58 1.384(4)
C57 H57A 0.9500
C58 H58A 0.9500
C59 C64 1.388(4)
C59 C60 1.389(4)
C60 C61 1.386(4)
C60 H60A 0.9500
C61 C62 1.374(4)
C61 H61A 0.9500
C62 C63 1.377(4)
C62 H62A 0.9500
C63 C64 1.388(4)
C63 H63A 0.9500
C64 H64A 0.9500
C49A H49A 0.9900
C49A H49B 0.9900
C65A C70A 1.402(4)
C65A C66A 1.404(4)
C66A C67A 1.381(4)
C66A H66A 0.9500
C67A C68A 1.388(4)
C67A H67A 0.9500
C68A C69A 1.379(4)
C68A H68A 0.9500
C69A C70A 1.389(4)
C69A H69A 0.9500
C70A H70A 0.9500
C49B H49C 0.9900
C49B H49D 0.9900
C65B C66B 1.382(7)
C65B C70B 1.385(7)
C66B C67B 1.381(6)
C66B H66B 0.9500
C67B C68B 1.378(6)
C67B H67B 0.9500
C68B C69B 1.388(6)
C68B H68B 0.9500
C69B C70B 1.385(7)
C69B H69B 0.9500
C70B H70B 0.9500
C71A C76A 1.390(4)
C71A C72A 1.394(4)
C72A C73A 1.392(4)
C72A H72A 0.9500
C73A C74A 1.386(4)
C73A H73A 0.9500
C74A C75A 1.391(4)
C74A H74A 0.9500
C75A C76A 1.389(4)
C75A H75A 0.9500
C76A H76A 0.9500
C71B C72B 1.379(7)
C71B C76B 1.395(7)
C72B C73B 1.389(7)
C72B H72B 0.9500
C73B C74B 1.380(7)
C73B H73B 0.9500
C74B C75B 1.374(6)
C74B H74B 0.9500
C75B C76B 1.388(7)
C75B H75B 0.9500
C76B H76B 0.9500

loop_
_geom_torsion_atom_site_label_1
_geom_torsion_atom_site_label_2
_geom_torsion_atom_site_label_3
_geom_torsion_atom_site_label_4
_geom_torsion
C45 O1 C1 C6 -112.6(2)
C45 O1 C1 C2 74.1(2)
O1 C1 C2 C3 176.33(18)
C6 C1 C2 C3 3.3(3)
O1 C1 C2 C44 3.2(3)
C6 C1 C2 C44 -169.85(18)
C1 C2 C3 C4 -2.7(3)
C44 C2 C3 C4 170.53(19)
C2 C3 C4 C5 1.1(3)
C2 C3 C4 C7 -178.11(19)
C3 C4 C5 C6 0.1(3)
C7 C4 C5 C6 179.28(19)
C4 C5 C6 C1 0.4(3)
C4 C5 C6 C11 -174.70(19)
O1 C1 C6 C5 -175.54(17)
C2 C1 C6 C5 -2.2(3)
O1 C1 C6 C11 -0.3(3)
C2 C1 C6 C11 173.02(19)
C5 C4 C7 C10 -7.8(3)
C3 C4 C7 C10 171.29(19)
C5 C4 C7 C8 112.7(2)
C3 C4 C7 C8 -68.2(2)
C5 C4 C7 C9 -127.1(2)
C3 C4 C7 C9 52.0(3)
C5 C6 C11 C13 102.4(2)
C1 C6 C11 C13 -72.7(2)
C46A O2 C12 C13 78.4(3)
C46B O2 C12 C13 107.6(4)
C46A O2 C12 C17 -104.1(3)
C46B O2 C12 C17 -74.9(4)
O2 C12 C13 C14 -178.74(17)
C17 C12 C13 C14 3.8(3)
O2 C12 C13 C11 5.9(3)
C17 C12 C13 C11 -171.54(17)
C6 C11 C13 C12 114.5(2)
C6 C11 C13 C14 -60.8(2)
C12 C13 C14 C15 -0.9(3)
C11 C13 C14 C15 174.53(18)
C13 C14 C15 C16 -1.5(3)
C13 C14 C15 C18 179.8(2)
C14 C15 C16 C17 1.1(3)
C18 C15 C16 C17 179.85(19)
C15 C16 C17 C12 1.7(3)
C15 C16 C17 C22 -173.64(18)
O2 C12 C17 C16 178.36(17)
C13 C12 C17 C16 -4.2(3)
O2 C12 C17 C22 -6.4(3)
C13 C12 C17 C22 171.04(18)
C16 C15 C18 C19 66.7(3)
C14 C15 C18 C19 -114.6(3)
C16 C15 C18 C21 -170.1(2)
C14 C15 C18 C21 8.7(3)
C16 C15 C18 C20 -51.0(3)
C14 C15 C18 C20 127.7(2)
C16 C17 C22 C24 55.7(2)
C12 C17 C22 C24 -119.4(2)
C49A O3 C23 C24 82.3(3)
C49B O3 C23 C24 100.6(5)
C49A O3 C23 C28 -102.0(3)
C49B O3 C23 C28 -83.7(5)
O3 C23 C24 C25 179.4(2)
C28 C23 C24 C25 3.9(3)
O3 C23 C24 C22 4.6(3)
C28 C23 C24 C22 -171.0(2)
C17 C22 C24 C23 73.0(3)
C17 C22 C24 C25 -101.7(2)
C23 C24 C25 C26 -1.5(3)
C22 C24 C25 C26 173.4(2)
C24 C25 C26 C27 -1.0(3)
C24 C25 C26 C29 -179.8(2)
C25 C26 C27 C28 1.3(3)
C29 C26 C27 C28 -179.9(2)
C26 C27 C28 C23 1.0(3)
C26 C27 C28 C33 -176.1(2)
O3 C23 C28 C27 -179.3(2)
C24 C23 C28 C27 -3.6(3)
O3 C23 C28 C33 -2.1(3)
C24 C23 C28 C33 173.6(2)
C25 C26 C29 C30 -123.7(2)
C27 C26 C29 C30 57.6(3)
C25 C26 C29 C31 115.7(2)
C27 C26 C29 C31 -63.1(3)
C25 C26 C29 C32 -3.9(3)
C27 C26 C29 C32 177.3(2)
C27 C28 C33 C35 106.9(2)
C23 C28 C33 C35 -70.2(3)
C50 O4 C34 C39 -94.7(2)
C50 O4 C34 C35 85.6(2)
O4 C34 C35 C36 -176.12(17)
C39 C34 C35 C36 4.1(3)
O4 C34 C35 C33 5.2(3)
C39 C34 C35 C33 -174.53(18)
C28 C33 C35 C36 -67.1(2)
C28 C33 C35 C34 111.5(2)
C34 C35 C36 C37 -0.6(3)
C33 C35 C36 C37 178.09(19)
C35 C36 C37 C38 -2.7(3)
C35 C36 C37 C40 175.85(19)
C36 C37 C38 C39 2.6(3)
C40 C37 C38 C39 -176.00(18)
C37 C38 C39 C34 0.8(3)
C37 C38 C39 C44 -176.15(18)
O4 C34 C39 C38 176.04(16)
C35 C34 C39 C38 -4.2(3)
O4 C34 C39 C44 -7.1(3)
C35 C34 C39 C44 172.63(18)
C36 C37 C40 C42 8.9(3)
C38 C37 C40 C42 -172.6(2)
C36 C37 C40 C41 130.5(2)
C38 C37 C40 C41 -51.1(3)
C36 C37 C40 C43 -110.3(3)
C38 C37 C40 C43 68.2(3)
C3 C2 C44 C39 -99.4(2)
C1 C2 C44 C39 73.6(2)
C38 C39 C44 C2 62.3(2)
C34 C39 C44 C2 -114.6(2)
C1 O1 C45 P1 53.1(2)
C53 P1 C45 O1 -81.95(18)
C59 P1 C45 O1 172.86(17)
C12 O2 C46A C47A -170.8(2)
C46B O2 C46A C47A 92.0(7)
O2 C46A C47A C48A -67.3(4)
C12 O2 C46B C47B 172.4(5)
C46A O2 C46B C47B -93.7(8)
O2 C46B C47B C48B 71.9(8)
C34 O4 C50 C51 -175.31(19)
O4 C50 C51 C52 -68.8(3)
C59 P1 C53 C54 -129.45(17)
C45 P1 C53 C54 131.83(17)
C59 P1 C53 C58 52.2(2)
C45 P1 C53 C58 -46.5(2)
C58 C53 C54 C55 0.0(3)
P1 C53 C54 C55 -178.47(18)
C53 C54 C55 C56 0.1(4)
C54 C55 C56 C57 -0.5(4)
C55 C56 C57 C58 0.7(4)
C56 C57 C58 C53 -0.6(3)
C54 C53 C58 C57 0.3(3)
P1 C53 C58 C57 178.54(17)
C53 P1 C59 C64 -173.77(19)
C45 P1 C59 C64 -68.8(2)
C53 P1 C59 C60 10.7(2)
C45 P1 C59 C60 115.7(2)
C64 C59 C60 C61 0.9(4)
P1 C59 C60 C61 176.4(2)
C59 C60 C61 C62 -0.4(4)
C60 C61 C62 C63 -0.1(4)
C61 C62 C63 C64 0.1(5)
C60 C59 C64 C63 -0.9(4)
P1 C59 C64 C63 -176.7(2)
C62 C63 C64 C59 0.4(4)
C23 O3 C49A P2A 37.7(3)
C49B O3 C49A P2A -32.7(19)
C65A P2A C49A O3 169.3(2)
C71A P2A C49A O3 -86.6(3)
C71A P2A C65A C70A 46.2(3)
C49A P2A C65A C70A 150.8(3)
C71A P2A C65A C66A -144.4(2)
C49A P2A C65A C66A -39.9(2)
C70A C65A C66A C67A 1.0(2)
P2A C65A C66A C67A -168.4(2)
C65A C66A C67A C68A 0.5(2)
C66A C67A C68A C69A -0.9(4)
C67A C68A C69A C70A -0.1(5)
C68A C69A C70A C65A 1.5(5)
C66A C65A C70A C69A -1.9(4)
P2A C65A C70A C69A 168.0(3)
C49A O3 C49B P2B 39.0(11)
C23 O3 C49B P2B -78.1(13)
C71B P2B C49B O3 71.5(13)
C65B P2B C49B O3 176.9(11)
C71B P2B C65B C66B -178.6(6)
C49B P2B C65B C66B 75.4(7)
C71B P2B C65B C70B -11.7(8)
C49B P2B C65B C70B -117.7(8)
C70B C65B C66B C67B -0.1(3)
P2B C65B C66B C67B 167.5(8)
C65B C66B C67B C68B -0.2(3)
C66B C67B C68B C69B 0.7(6)
C67B C68B C69B C70B -1.0(8)
C68B C69B C70B C65B 0.7(8)
C66B C65B C70B C69B -0.2(7)
P2B C65B C70B C69B -166.2(9)
C65A P2A C71A C76A 52.0(2)
C49A P2A C71A C76A -50.3(2)
C65A P2A C71A C72A -130.90(16)
C49A P2A C71A C72A 126.89(17)
C76A C71A C72A C73A 0.51(19)
P2A C71A C72A C73A -176.72(18)
C71A C72A C73A C74A 0.4(2)
C72A C73A C74A C75A -0.6(3)
C73A C74A C75A C76A -0.1(4)
C74A C75A C76A C71A 1.0(4)
C72A C71A C76A C75A -1.2(3)
P2A C71A C76A C75A 175.8(2)
C65B P2B C71B C72B -66.3(7)
C49B P2B C71B C72B 40.7(7)
C65B P2B C71B C76B 117.6(6)
C49B P2B C71B C76B -135.5(6)
C76B C71B C72B C73B 0.0(3)
P2B C71B C72B C73B -175.9(7)
C71B C72B C73B C74B 0.4(3)
C72B C73B C74B C75B -1.1(6)
C73B C74B C75B C76B 1.5(8)
C74B C75B C76B C71B -1.0(8)
C72B C71B C76B C75B 0.3(6)
P2B C71B C76B C75B 176.6(7)
